data_2219394
loop_
_publ_author_name
'Liu, Fei'

_publ_section_title
;{\m-6,6'-Dimethoxy-2,2'-[propane-1,3-diylbis(nitrilomethylidyne)]diphenolato}dimethanoltrinitratonickel(II)lanthanum(III)
 methanol disolvate
;
_journal_coeditor_code LH2680
_journal_issue 9
_journal_name_full 'Acta Crystallographica Section E'
_journal_page_first m1207
_journal_paper_doi 10.1107/S1600536808026986
_journal_volume 64
_journal_year 2008
_chemical_formula_iupac '[Ni La (C19 H20 N2 O4)(N O3)3 (C H3 O H)2] , 2C H3 O H'
_chemical_formula_moiety 'C21 H28 La N5 Ni O15, 2(C H4 O)'
_chemical_formula_sum 'C23 H36 La N5 Ni O17'
_chemical_formula_weight 852.19
_chemical_name_systematic ?
_space_group_IT_number 14
_symmetry_cell_setting monoclinic
_symmetry_space_group_name_Hall '-P 2ybc'
_symmetry_space_group_name_H-M 'P 1 21/c 1'
_atom_sites_solution_hydrogens geom
_atom_sites_solution_primary direct
_atom_sites_solution_secondary difmap
_cell_angle_alpha 90.00
_cell_angle_beta 90.911(13)
_cell_angle_gamma 90.00
_cell_formula_units_Z 4
_cell_length_a 13.123(4)
_cell_length_b 11.141(3)
_cell_length_c 22.245(8)
_cell_measurement_reflns_used 24213
_cell_measurement_temperature 291(2)
_cell_measurement_theta_max 54.99
_cell_measurement_theta_min 6.01
_cell_volume 3251.9(18)
_computing_cell_refinement 'RAPID-AUTO (Rigaku, 1998)'
_computing_data_collection 'RAPID-AUTO (Rigaku, 1998)'
_computing_data_reduction 'CrystalStructure (Rigaku/MSC, 2002)'
_computing_molecular_graphics 'SHELXTL (Sheldrick, 2008)'
_computing_publication_material 'SHELXL97 (Sheldrick, 2008)'
_computing_structure_refinement 'SHELXL97 (Sheldrick, 2008)'
_computing_structure_solution 'SHELXS97 (Sheldrick, 2008)'
_diffrn_ambient_temperature 291(2)
_diffrn_measured_fraction_theta_full 0.996
_diffrn_measured_fraction_theta_max 0.996
_diffrn_measurement_device_type 'Rigaku R-AXIS RAPID'
_diffrn_measurement_method '\w scans'
_diffrn_radiation_monochromator graphite
_diffrn_radiation_source 'fine-focus sealed tube'
_diffrn_radiation_type MoK\a
_diffrn_radiation_wavelength 0.71073
_diffrn_reflns_av_R_equivalents 0.0386
_diffrn_reflns_av_sigmaI/netI 0.0344
_diffrn_reflns_limit_h_max 17
_diffrn_reflns_limit_h_min -16
_diffrn_reflns_limit_k_max 14
_diffrn_reflns_limit_k_min -14
_diffrn_reflns_limit_l_max 28
_diffrn_reflns_limit_l_min -28
_diffrn_reflns_number 29897
_diffrn_reflns_theta_full 27.48
_diffrn_reflns_theta_max 27.48
_diffrn_reflns_theta_min 3.00
_diffrn_standards_decay_% 0
_diffrn_standards_interval_count 0
_diffrn_standards_interval_time 0
_diffrn_standards_number 0
_exptl_absorpt_coefficient_mu 1.957
_exptl_absorpt_correction_T_max 0.6352
_exptl_absorpt_correction_T_min 0.5939
_exptl_absorpt_correction_type multi-scan
_exptl_absorpt_process_details '(ABSCOR; Higashi, 1995)'
_exptl_crystal_colour green
_exptl_crystal_density_diffrn 1.739
_exptl_crystal_density_method 'not measured'
_exptl_crystal_description block
_exptl_crystal_F_000 1716
_exptl_crystal_size_max 0.30
_exptl_crystal_size_mid 0.27
_exptl_crystal_size_min 0.25
_refine_diff_density_max 0.667
_refine_diff_density_min -0.563
_refine_ls_extinction_method none
_refine_ls_goodness_of_fit_ref 1.065
_refine_ls_hydrogen_treatment constr
_refine_ls_matrix_type full
_refine_ls_number_parameters 430
_refine_ls_number_reflns 7431
_refine_ls_number_restraints 19
_refine_ls_restrained_S_all 1.096
_refine_ls_R_factor_all 0.0455
_refine_ls_R_factor_gt 0.0324
_refine_ls_shift/su_max 0.005
_refine_ls_shift/su_mean 0.000
_refine_ls_structure_factor_coef Fsqd
_refine_ls_weighting_details 'calc w=1/[\s^2^(Fo^2^)+(0.0311P)^2^+2.8126P] where P=(Fo^2^+2Fc^2^)/3'
_refine_ls_weighting_scheme calc
_refine_ls_wR_factor_gt 0.0704
_refine_ls_wR_factor_ref 0.0775
_reflns_number_gt 6035
_reflns_number_total 7431
_reflns_threshold_expression I>2\s(I)
_cod_data_source_file lh2680.cif
_cod_data_source_block I
_cod_depositor_comments
;
The following automatic conversions were performed:
'_symmetry_cell_setting' value 'Monoclinic' changed to 'monoclinic'
according to '/home/saulius/struct/CIF-dictionaries/cif_core.dic'
dictionary named 'cif_core.dic' version 2.4.1 from 2010-06-29.

Automatic conversion script
Id: cif_fix_enum 1527 2010-12-29 10:47:43Z saulius 

The following automatic conversions were performed:

'_symmetry_cell_setting' value 'Monoclinic' changed to 'monoclinic'
according to /home/saulius/struct/CIF-dictionaries/cif_core.dic
dictionary named 'cif_core.dic' version 2.4.1 from 2010-06-29.

Automatic conversion script
Id: cif_fix_values 1715 2011-07-08 13:25:40Z adriana 
;
_cod_original_cell_volume 3252.0(17)
_cod_original_sg_symbol_Hall '-P 2ybc '
_cod_original_sg_symbol_H-M 'P 21/c  '
_cod_database_code 2219394
_cod_database_fobs_code 2219394

loop_
_symmetry_equiv_pos_as_xyz
'x, y, z'
'-x, y+1/2, -z+1/2'
'-x, -y, -z'
'x, -y-1/2, z-1/2'

loop_
_atom_site_type_symbol
_atom_site_label
_atom_site_fract_x
_atom_site_fract_y
_atom_site_fract_z
_atom_site_U_iso_or_equiv
_atom_site_adp_type
_atom_site_calc_flag
_atom_site_refinement_flags
_atom_site_occupancy
C C1 0.8780(2) 0.0634(3) 0.09172(14) 0.0366(7) Uani d . 1
C C2 0.9465(2) 0.1419(3) 0.06390(15) 0.0401(7) Uani d . 1
C C3 1.0476(3) 0.1149(4) 0.05748(18) 0.0537(9) Uani d . 1
H H1 1.0910 0.1693 0.0391 0.064 Uiso calc R 1
C C4 1.0845(3) 0.0066(4) 0.0784(2) 0.0643(12) Uani d . 1
H H2 1.1531 -0.0123 0.0743 0.077 Uiso calc R 1
C C5 1.0206(3) -0.0725(4) 0.10520(19) 0.0589(10) Uani d . 1
H H3 1.0465 -0.1451 0.1193 0.071 Uiso calc R 1
C C6 0.9159(3) -0.0475(3) 0.11218(16) 0.0431(8) Uani d . 1
C C7 0.8545(3) -0.1397(3) 0.13938(15) 0.0451(8) Uani d . 1
H H4 0.8874 -0.2124 0.1465 0.054 Uiso calc R 1
C C8 0.7240(3) -0.2462(4) 0.1852(2) 0.0601(11) Uani d . 1
H H5 0.7502 -0.3157 0.1642 0.072 Uiso calc R 1
H H6 0.7514 -0.2484 0.2260 0.072 Uiso calc R 1
C C9 0.6108(3) -0.2557(3) 0.18749(19) 0.0594(11) Uani d . 1
H H7 0.5932 -0.3335 0.2039 0.071 Uiso calc R 1
H H8 0.5835 -0.2521 0.1468 0.071 Uiso calc R 1
C C10 0.5605(3) -0.1597(4) 0.22441(18) 0.0576(10) Uani d . 1
H H9 0.4938 -0.1873 0.2365 0.069 Uiso calc R 1
H H10 0.6010 -0.1451 0.2606 0.069 Uiso calc R 1
C C11 0.4605(3) -0.0025(3) 0.18742(15) 0.0431(8) Uani d . 1
H H11 0.4089 -0.0455 0.2059 0.052 Uiso calc R 1
C C12 0.4305(2) 0.1090(3) 0.15813(14) 0.0368(7) Uani d . 1
C C13 0.3254(3) 0.1336(4) 0.15613(16) 0.0482(9) Uani d . 1
H H12 0.2801 0.0778 0.1715 0.058 Uiso calc R 1
C C14 0.2889(3) 0.2375(4) 0.13210(18) 0.0530(9) Uani d . 1
H H13 0.2190 0.2515 0.1302 0.064 Uiso calc R 1
C C15 0.3559(3) 0.3222(3) 0.11042(16) 0.0459(8) Uani d . 1
H H14 0.3314 0.3941 0.0946 0.055 Uiso calc R 1
C C16 0.4587(2) 0.3001(3) 0.11238(14) 0.0368(7) Uani d . 1
C C17 0.4991(2) 0.1913(3) 0.13444(13) 0.0322(6) Uani d . 1
C C18 0.5015(3) 0.5034(3) 0.0877(2) 0.0700(13) Uani d . 1
H H15 0.4575 0.5132 0.0532 0.105 Uiso calc R 1
H H16 0.5608 0.5530 0.0835 0.105 Uiso calc R 1
H H17 0.4658 0.5265 0.1233 0.105 Uiso calc R 1
C C19 0.9595(3) 0.3228(4) 0.0049(2) 0.0700(13) Uani d . 1
H H18 1.0106 0.3659 0.0275 0.105 Uiso calc R 1
H H19 0.9145 0.3788 -0.0148 0.105 Uiso calc R 1
H H20 0.9917 0.2736 -0.0247 0.105 Uiso calc R 1
C C20 0.6496(3) -0.0934(4) 0.01313(18) 0.0659(12) Uani d . 1
H H22 0.7123 -0.0503 0.0081 0.099 Uiso calc R 1
H H23 0.6061 -0.0807 -0.0214 0.099 Uiso calc R 1
H H24 0.6639 -0.1775 0.0173 0.099 Uiso calc R 1
C C21 0.6865(4) 0.1415(5) 0.2730(2) 0.0808(15) Uani d . 1
H H26 0.6287 0.1829 0.2560 0.121 Uiso calc R 1
H H27 0.7315 0.1984 0.2920 0.121 Uiso calc R 1
H H28 0.6638 0.0845 0.3023 0.121 Uiso calc R 1
C C22 0.0864(6) 0.5031(8) 0.1513(3) 0.149(3) Uani d . 1
H H30 0.0580 0.4386 0.1279 0.223 Uiso calc R 1
H H31 0.1406 0.5403 0.1296 0.223 Uiso calc R 1
H H32 0.0344 0.5614 0.1591 0.223 Uiso calc R 1
C C23 0.0337(5) 0.1674(7) 0.2229(3) 0.117(2) Uani d D 1
H H34 0.0975 0.1417 0.2402 0.175 Uiso calc R 1
H H35 0.0392 0.1713 0.1800 0.175 Uiso calc R 1
H H36 -0.0187 0.1113 0.2333 0.175 Uiso calc R 1
La La1 0.716978(13) 0.298199(16) 0.077571(8) 0.03422(6) Uani d . 1
N N1 0.7614(2) -0.1353(2) 0.15504(12) 0.0418(6) Uani d . 1
N N2 0.5498(2) -0.0480(2) 0.19058(12) 0.0390(6) Uani d . 1
N N3 0.7794(3) 0.3947(3) 0.20112(16) 0.0617(9) Uani d . 1
N N4 0.7756(3) 0.5503(3) 0.03456(19) 0.0611(9) Uani d . 1
N N5 0.6410(3) 0.2140(3) -0.04698(17) 0.0621(9) Uani d . 1
Ni Ni2 0.67227(3) 0.01383(3) 0.146167(17) 0.03239(10) Uani d . 1
O O1 0.78086(15) 0.09678(19) 0.09686(10) 0.0356(5) Uani d . 1
O O2 0.90251(18) 0.2485(2) 0.04465(11) 0.0470(6) Uani d . 1
O O3 0.59889(15) 0.17423(19) 0.13315(10) 0.0356(5) Uani d . 1
O O4 0.53172(17) 0.3812(2) 0.09263(11) 0.0443(6) Uani d . 1
O O5 0.6940(2) 0.4204(3) 0.17893(15) 0.0735(9) Uani d . 1
O O6 0.8089(3) 0.4327(4) 0.24951(17) 0.1125(15) Uani d . 1
O O7 0.8346(2) 0.3244(3) 0.17146(13) 0.0589(7) Uani d . 1
O O8 0.8196(3) 0.5040(3) 0.07811(17) 0.0959(12) Uani d . 1
O O9 0.7975(3) 0.6493(3) 0.0170(2) 0.1064(14) Uani d . 1
O O10 0.7118(3) 0.4850(3) 0.00799(18) 0.0955(12) Uani d U 1
O O11 0.5842(2) 0.2296(3) -0.00488(15) 0.0778(9) Uani d U 1
O O12 0.6076(3) 0.1809(4) -0.09563(17) 0.1162(16) Uani d . 1
O O13 0.7331(3) 0.2290(4) -0.03695(16) 0.0968(12) Uani d U 1
O O14 0.60041(19) -0.0515(2) 0.06531(11) 0.0509(6) Uani d . 1
H H21 0.5412 -0.0823 0.0666 0.061 Uiso d R 1
O O15 0.73884(19) 0.0805(2) 0.22691(11) 0.0502(6) Uani d . 1
H H25 0.7842 0.0402 0.2457 0.060 Uiso d R 1
O O16 0.1250(4) 0.4577(4) 0.2063(2) 0.1259(17) Uani d . 1
H H29 0.1888 0.4494 0.2018 0.151 Uiso d R 1
O O17 0.0099(4) 0.2770(5) 0.2444(3) 0.147(2) Uani d D 1
H H33 0.0169 0.3201 0.2133 0.177 Uiso d R 1

loop_
_atom_site_aniso_label
_atom_site_aniso_U_11
_atom_site_aniso_U_22
_atom_site_aniso_U_33
_atom_site_aniso_U_12
_atom_site_aniso_U_13
_atom_site_aniso_U_23
C1 0.0312(15) 0.0446(18) 0.0340(16) 0.0024(14) -0.0012(12) -0.0059(14)
C2 0.0315(16) 0.0459(19) 0.0431(18) -0.0004(15) 0.0033(14) -0.0053(15)
C3 0.0344(17) 0.067(3) 0.060(2) -0.0023(18) 0.0070(16) -0.012(2)
C4 0.0324(18) 0.081(3) 0.080(3) 0.011(2) 0.0056(19) -0.008(2)
C5 0.049(2) 0.060(2) 0.067(3) 0.020(2) -0.0034(19) -0.006(2)
C6 0.0384(17) 0.0447(19) 0.0462(19) 0.0099(15) -0.0024(15) -0.0058(15)
C7 0.053(2) 0.0370(18) 0.0453(19) 0.0136(16) -0.0050(16) 0.0010(15)
C8 0.072(3) 0.0383(19) 0.070(3) 0.008(2) 0.003(2) 0.0148(19)
C9 0.079(3) 0.0354(18) 0.063(3) -0.013(2) -0.009(2) 0.0147(18)
C10 0.057(2) 0.057(2) 0.059(2) -0.007(2) 0.0079(19) 0.028(2)
C11 0.0400(17) 0.050(2) 0.0393(18) -0.0118(16) 0.0064(14) 0.0010(15)
C12 0.0349(15) 0.0425(17) 0.0330(16) -0.0029(15) 0.0039(12) -0.0029(14)
C13 0.0346(17) 0.060(2) 0.050(2) -0.0089(17) 0.0062(15) -0.0038(18)
C14 0.0301(17) 0.069(3) 0.060(2) 0.0017(18) 0.0024(16) -0.001(2)
C15 0.0372(17) 0.052(2) 0.049(2) 0.0082(16) -0.0002(15) -0.0011(16)
C16 0.0319(15) 0.0423(17) 0.0363(16) -0.0011(15) 0.0025(12) -0.0015(14)
C17 0.0310(14) 0.0381(16) 0.0277(14) -0.0014(13) 0.0022(11) -0.0043(12)
C18 0.055(2) 0.035(2) 0.121(4) 0.0074(18) 0.007(3) 0.003(2)
C19 0.061(3) 0.060(3) 0.090(3) -0.007(2) 0.034(2) 0.010(2)
C20 0.070(3) 0.076(3) 0.052(2) -0.001(2) 0.003(2) -0.021(2)
C21 0.098(4) 0.085(3) 0.060(3) 0.016(3) -0.001(3) -0.020(3)
C22 0.155(7) 0.177(8) 0.112(6) 0.019(6) -0.064(5) -0.007(5)
C23 0.092(5) 0.143(7) 0.115(5) -0.007(5) -0.012(4) -0.039(5)
La1 0.03002(9) 0.03160(10) 0.04102(11) -0.00190(8) 0.00050(7) 0.00396(8)
N1 0.0503(17) 0.0328(14) 0.0423(16) 0.0019(13) -0.0010(13) 0.0016(12)
N2 0.0446(15) 0.0386(14) 0.0339(14) -0.0070(13) 0.0011(12) 0.0049(11)
N3 0.067(2) 0.062(2) 0.056(2) -0.0094(19) 0.0026(17) -0.0179(18)
N4 0.0447(18) 0.0439(18) 0.095(3) 0.0017(15) 0.0128(18) 0.0207(19)
N5 0.058(2) 0.068(2) 0.059(2) -0.0034(19) -0.0150(18) -0.0095(18)
Ni2 0.0339(2) 0.03021(19) 0.0331(2) -0.00145(17) 0.00085(15) 0.00297(16)
O1 0.0286(10) 0.0347(11) 0.0436(12) 0.0027(9) 0.0029(9) 0.0027(10)
O2 0.0375(12) 0.0459(13) 0.0578(15) -0.0013(11) 0.0123(11) 0.0073(12)
O3 0.0284(10) 0.0345(11) 0.0439(12) 0.0007(9) 0.0029(9) 0.0058(9)
O4 0.0358(12) 0.0323(12) 0.0648(16) 0.0040(10) 0.0035(11) 0.0042(11)
O5 0.0490(16) 0.088(2) 0.084(2) 0.0074(16) -0.0002(15) -0.0301(18)
O6 0.099(3) 0.156(4) 0.081(3) -0.001(3) -0.018(2) -0.066(3)
O7 0.0612(17) 0.0586(17) 0.0564(16) 0.0114(14) -0.0124(13) -0.0126(13)
O8 0.132(3) 0.067(2) 0.087(3) -0.038(2) -0.028(2) 0.0169(19)
O9 0.074(2) 0.056(2) 0.189(4) -0.0085(18) 0.007(2) 0.056(2)
O10 0.088(2) 0.084(2) 0.113(3) -0.0284(19) -0.031(2) 0.050(2)
O11 0.0567(17) 0.114(3) 0.0626(18) -0.0191(18) -0.0022(15) -0.0078(18)
O12 0.107(3) 0.165(4) 0.076(3) -0.007(3) -0.033(2) -0.049(3)
O13 0.064(2) 0.153(4) 0.073(2) -0.011(2) 0.0007(17) -0.035(2)
O14 0.0452(13) 0.0647(16) 0.0429(14) -0.0058(13) -0.0006(11) -0.0085(12)
O15 0.0513(14) 0.0556(15) 0.0436(13) 0.0066(13) -0.0059(11) -0.0066(12)
O16 0.134(4) 0.129(4) 0.113(3) -0.016(3) -0.068(3) 0.004(3)
O17 0.117(4) 0.135(4) 0.187(6) 0.001(3) -0.069(4) 0.005(4)

loop_
_atom_type_symbol
_atom_type_description
_atom_type_scat_dispersion_real
_atom_type_scat_dispersion_imag
_atom_type_scat_source
C C 0.0033 0.0016 'International Tables Vol C Tables 4.2.6.8 and 6.1.1.4'
H H 0.0000 0.0000 'International Tables Vol C Tables 4.2.6.8 and 6.1.1.4'
N N 0.0061 0.0033 'International Tables Vol C Tables 4.2.6.8 and 6.1.1.4'
O O 0.0106 0.0060 'International Tables Vol C Tables 4.2.6.8 and 6.1.1.4'
Ni Ni 0.3393 1.1124 'International Tables Vol C Tables 4.2.6.8 and 6.1.1.4'
La La -0.2871 2.4523 'International Tables Vol C Tables 4.2.6.8 and 6.1.1.4'

loop_
_geom_angle_atom_site_label_1
_geom_angle_atom_site_label_2
_geom_angle_atom_site_label_3
_geom_angle
O1 C1 C6 123.5(3)
O1 C1 C2 118.9(3)
C6 C1 C2 117.6(3)
C3 C2 O2 123.7(3)
C3 C2 C1 122.5(3)
O2 C2 C1 113.8(3)
C2 C3 C4 119.5(4)
C2 C3 H1 120.2
C4 C3 H1 120.2
C5 C4 C3 120.0(4)
C5 C4 H2 120.0
C3 C4 H2 120.0
C4 C5 C6 121.8(4)
C4 C5 H3 119.1
C6 C5 H3 119.1
C1 C6 C5 118.6(3)
C1 C6 C7 124.3(3)
C5 C6 C7 117.1(3)
N1 C7 C6 129.0(3)
N1 C7 H4 115.5
C6 C7 H4 115.5
C9 C8 N1 114.1(3)
C9 C8 H5 108.7
N1 C8 H5 108.7
C9 C8 H6 108.7
N1 C8 H6 108.7
H5 C8 H6 107.6
C8 C9 C10 114.4(4)
C8 C9 H7 108.7
C10 C9 H7 108.7
C8 C9 H8 108.7
C10 C9 H8 108.7
H7 C9 H8 107.6
N2 C10 C9 111.3(3)
N2 C10 H9 109.4
C9 C10 H9 109.4
N2 C10 H10 109.4
C9 C10 H10 109.4
H9 C10 H10 108.0
N2 C11 C12 127.2(3)
N2 C11 H11 116.4
C12 C11 H11 116.4
C17 C12 C13 119.9(3)
C17 C12 C11 124.0(3)
C13 C12 C11 116.0(3)
C14 C13 C12 121.2(3)
C14 C13 H12 119.4
C12 C13 H12 119.4
C13 C14 C15 119.7(3)
C13 C14 H13 120.1
C15 C14 H13 120.1
C16 C15 C14 119.8(3)
C16 C15 H14 120.1
C14 C15 H14 120.1
C15 C16 O4 123.7(3)
C15 C16 C17 122.1(3)
O4 C16 C17 114.3(3)
O3 C17 C12 124.0(3)
O3 C17 C16 118.9(3)
C12 C17 C16 117.1(3)
O4 C18 H15 109.5
O4 C18 H16 109.5
H15 C18 H16 109.5
O4 C18 H17 109.5
H15 C18 H17 109.5
H16 C18 H17 109.5
O2 C19 H18 109.5
O2 C19 H19 109.5
H18 C19 H19 109.5
O2 C19 H20 109.5
H18 C19 H20 109.5
H19 C19 H20 109.5
O14 C20 H22 109.5
O14 C20 H23 109.5
H22 C20 H23 109.5
O14 C20 H24 109.5
H22 C20 H24 109.5
H23 C20 H24 109.5
O15 C21 H26 109.5
O15 C21 H27 109.5
H26 C21 H27 109.5
O15 C21 H28 109.5
H26 C21 H28 109.5
H27 C21 H28 109.5
O16 C22 H30 109.5
O16 C22 H31 109.5
H30 C22 H31 109.5
O16 C22 H32 109.5
H30 C22 H32 109.5
H31 C22 H32 109.5
O17 C23 H34 109.5
O17 C23 H35 109.5
H34 C23 H35 109.5
O17 C23 H36 109.5
H34 C23 H36 109.5
H35 C23 H36 109.5
O3 La1 O1 66.81(7)
O3 La1 O10 138.52(10)
O1 La1 O10 148.37(11)
O3 La1 O7 91.75(9)
O1 La1 O7 76.26(8)
O10 La1 O7 113.57(11)
O3 La1 O2 128.84(7)
O1 La1 O2 62.21(7)
O10 La1 O2 91.05(11)
O7 La1 O2 72.79(9)
O3 La1 O11 76.60(9)
O1 La1 O11 94.47(10)
O10 La1 O11 78.79(12)
O7 La1 O11 167.40(10)
O2 La1 O11 110.72(10)
O3 La1 O4 62.36(7)
O1 La1 O4 128.28(7)
O10 La1 O4 77.19(10)
O7 La1 O4 113.45(9)
O2 La1 O4 168.09(7)
O11 La1 O4 65.55(10)
O3 La1 O5 77.13(9)
O1 La1 O5 111.52(9)
O10 La1 O5 95.35(13)
O7 La1 O5 48.14(9)
O2 La1 O5 117.74(9)
O11 La1 O5 131.30(10)
O4 La1 O5 66.02(8)
O3 La1 O8 144.62(11)
O1 La1 O8 128.46(11)
O10 La1 O8 47.10(11)
O7 La1 O8 66.71(10)
O2 La1 O8 73.12(11)
O11 La1 O8 125.80(11)
O4 La1 O8 99.53(11)
O5 La1 O8 67.57(12)
O3 La1 O13 112.47(10)
O1 La1 O13 82.52(11)
O10 La1 O13 70.38(14)
O7 La1 O13 138.12(10)
O2 La1 O13 65.38(10)
O11 La1 O13 46.49(10)
O4 La1 O13 108.09(10)
O5 La1 O13 165.67(13)
O8 La1 O13 101.83(13)
O3 La1 Ni2 33.59(5)
O1 La1 Ni2 33.26(5)
O10 La1 Ni2 164.67(8)
O7 La1 Ni2 81.68(7)
O2 La1 Ni2 95.28(6)
O11 La1 Ni2 85.90(8)
O4 La1 Ni2 95.69(5)
O5 La1 Ni2 94.03(8)
O8 La1 Ni2 148.23(8)
O13 La1 Ni2 99.65(10)
C7 N1 C8 114.4(3)
C7 N1 Ni2 123.7(2)
C8 N1 Ni2 121.7(2)
C11 N2 C10 116.6(3)
C11 N2 Ni2 125.0(2)
C10 N2 Ni2 118.1(2)
O6 N3 O5 122.7(4)
O6 N3 O7 120.2(4)
O5 N3 O7 117.0(3)
O9 N4 O8 121.7(4)
O9 N4 O10 122.7(4)
O8 N4 O10 115.5(3)
O12 N5 O11 120.7(4)
O12 N5 O13 122.5(4)
O11 N5 O13 116.7(4)
N2 Ni2 O1 171.07(10)
N2 Ni2 N1 97.73(12)
O1 Ni2 N1 90.95(10)
N2 Ni2 O3 89.47(10)
O1 Ni2 O3 81.91(8)
N1 Ni2 O3 172.70(10)
N2 Ni2 O15 91.47(10)
O1 Ni2 O15 90.85(10)
N1 Ni2 O15 88.59(11)
O3 Ni2 O15 90.02(10)
N2 Ni2 O14 87.22(10)
O1 Ni2 O14 90.25(9)
N1 Ni2 O14 92.79(11)
O3 Ni2 O14 88.74(10)
O15 Ni2 O14 178.21(10)
N2 Ni2 La1 130.47(8)
O1 Ni2 La1 40.96(6)
N1 Ni2 La1 131.79(8)
O3 Ni2 La1 41.00(6)
O15 Ni2 La1 89.01(7)
O14 Ni2 La1 90.90(8)
C1 O1 Ni2 126.7(2)
C1 O1 La1 124.71(19)
Ni2 O1 La1 105.78(8)
C2 O2 C19 117.9(3)
C2 O2 La1 118.70(19)
C19 O2 La1 123.3(2)
C17 O3 Ni2 125.81(19)
C17 O3 La1 124.66(18)
Ni2 O3 La1 105.41(9)
C16 O4 C18 116.9(3)
C16 O4 La1 117.03(18)
C18 O4 La1 125.8(2)
N3 O5 La1 96.0(2)
N3 O7 La1 98.7(2)
N4 O8 La1 97.2(2)
N4 O10 La1 100.0(2)
N5 O11 La1 99.9(2)
N5 O13 La1 96.8(3)
C20 O14 Ni2 126.8(2)
C20 O14 H21 108.8
Ni2 O14 H21 119.9
C21 O15 Ni2 125.7(3)
C21 O15 H25 104.0
Ni2 O15 H25 120.5
C22 O16 H29 106.2
C23 O17 H33 101.2

loop_
_geom_bond_atom_site_label_1
_geom_bond_atom_site_label_2
_geom_bond_distance
C1 O1 1.334(4)
C1 C6 1.405(5)
C1 C2 1.405(5)
C2 C3 1.370(5)
C2 O2 1.386(4)
C3 C4 1.378(6)
C3 H1 0.9300
C4 C5 1.361(6)
C4 H2 0.9300
C5 C6 1.412(5)
C5 H3 0.9300
C6 C7 1.445(5)
C7 N1 1.276(4)
C7 H4 0.9300
C8 C9 1.491(6)
C8 N1 1.493(5)
C8 H5 0.9700
C8 H6 0.9700
C9 C10 1.507(6)
C9 H7 0.9700
C9 H8 0.9700
C10 N2 1.460(4)
C10 H9 0.9700
C10 H10 0.9700
C11 N2 1.278(4)
C11 C12 1.455(5)
C11 H11 0.9300
C12 C17 1.394(4)
C12 C13 1.406(5)
C13 C14 1.359(6)
C13 H12 0.9300
C14 C15 1.383(5)
C14 H13 0.9300
C15 C16 1.371(4)
C15 H14 0.9300
C16 O4 1.394(4)
C16 C17 1.408(4)
C17 O3 1.324(3)
C18 O4 1.421(4)
C18 H15 0.9600
C18 H16 0.9600
C18 H17 0.9600
C19 O2 1.431(4)
C19 H18 0.9600
C19 H19 0.9600
C19 H20 0.9600
C20 O14 1.417(4)
C20 H22 0.9600
C20 H23 0.9600
C20 H24 0.9600
C21 O15 1.417(5)
C21 H26 0.9600
C21 H27 0.9600
C21 H28 0.9600
C22 O16 1.410(7)
C22 H30 0.9600
C22 H31 0.9600
C22 H32 0.9600
C23 O17 1.349(6)
C23 H34 0.9600
C23 H35 0.9600
C23 H36 0.9600
La1 O3 2.429(2)
La1 O1 2.431(2)
La1 O10 2.594(3)
La1 O7 2.594(3)
La1 O2 2.613(2)
La1 O11 2.623(3)
La1 O4 2.628(2)
La1 O5 2.655(3)
La1 O8 2.659(3)
La1 O13 2.673(4)
La1 Ni2 3.5692(10)
N1 Ni2 2.040(3)
N2 Ni2 2.022(3)
N3 O6 1.214(4)
N3 O5 1.251(4)
N3 O7 1.261(4)
N4 O9 1.207(4)
N4 O8 1.233(5)
N4 O10 1.250(5)
N5 O12 1.218(4)
N5 O11 1.218(5)
N5 O13 1.238(5)
Ni2 O1 2.034(2)
Ni2 O3 2.048(2)
Ni2 O15 2.119(2)
Ni2 O14 2.145(2)
O14 H21 0.8500
O15 H25 0.8501
O16 H29 0.8500
O17 H33 0.8501

loop_
_geom_hbond_atom_site_label_D
_geom_hbond_atom_site_label_H
_geom_hbond_atom_site_label_A
_geom_hbond_site_symmetry_A
_geom_hbond_distance_DH
_geom_hbond_distance_HA
_geom_hbond_distance_DA
_geom_hbond_angle_DHA
O17 H33 O16 . 0.85 2.10 2.665(7) 124
O15 H25 O16 2_645 0.85 1.83 2.681(5) 174
O14 H21 O12 3_655 0.85 2.34 3.169(5) 165
O16 H29 O15 2_655 0.85 2.35 2.681(5) 104
